data_7709552
loop_
_publ_author_name
'Chen, Yating'
'Zhang, Shaonan'
'Wang, Zhen-Feng'
'Wei, Qingmin'
'Zhang, Shuhua'

_publ_section_title
;
 Discovery of thirteen cobalt (II) and copper (II) salicylaldehyde Schiff
 base complexes that induce apoptosis and autophagy in human lung
 adenocarcinoma A549/DDP cells and that can overcome cisplatin resistance
 in vitro and in vivo
;
_journal_name_full 'Dalton Transactions'
_journal_paper_doi 10.1039/D1DT03749H
_journal_year 2022
_chemical_formula_moiety '2(C24 H16 Br2 Cl2 Co N6 O2), 0.5(H2O)'
_chemical_formula_sum 'C48 H33 Br4 Cl4 Co2 N12 O4.5'
_chemical_formula_weight 1429.12
_space_group_crystal_system triclinic
_space_group_IT_number 2
_space_group_name_Hall '-P 1'
_space_group_name_H-M_alt 'P -1'
_atom_sites_solution_hydrogens mixed
_audit_creation_method SHELXL-2014
_audit_update_record
;
2021-12-07 deposited with the CCDC.	2022-02-15 downloaded from the CCDC.
;
_cell_angle_alpha 63.376(6)
_cell_angle_beta 71.616(6)
_cell_angle_gamma 79.004(5)
_cell_formula_units_Z 1
_cell_length_a 10.0668(8)
_cell_length_b 12.2845(7)
_cell_length_c 13.5174(8)
_cell_measurement_reflns_used 3436
_cell_measurement_temperature 298(2)
_cell_measurement_theta_max 27.1860
_cell_measurement_theta_min 3.494
_cell_volume 1415.71(18)
_computing_structure_refinement 'SHELXL-2014 (Sheldrick, 2014)'
_diffrn_ambient_temperature 293(2)
_diffrn_detector_area_resol_mean 16.0233
_diffrn_measured_fraction_theta_full 0.966
_diffrn_measured_fraction_theta_max 0.991
_diffrn_measurement_device_type 'SuperNova, Single source at offset, Eos'
_diffrn_measurement_method '\w scans'
_diffrn_radiation_type MoK\a
_diffrn_radiation_wavelength 0.71073
_diffrn_reflns_av_R_equivalents 0.0269
_diffrn_reflns_av_unetI/netI 0.0477
_diffrn_reflns_Laue_measured_fraction_full 0.966
_diffrn_reflns_Laue_measured_fraction_max 0.991
_diffrn_reflns_limit_h_max 11
_diffrn_reflns_limit_h_min -11
_diffrn_reflns_limit_k_max 14
_diffrn_reflns_limit_k_min -14
_diffrn_reflns_limit_l_max 13
_diffrn_reflns_limit_l_min -16
_diffrn_reflns_number 9727
_diffrn_reflns_point_group_measured_fraction_full 0.966
_diffrn_reflns_point_group_measured_fraction_max 0.991
_diffrn_reflns_theta_full 25.242
_diffrn_reflns_theta_max 25.008
_diffrn_reflns_theta_min 3.494
_exptl_absorpt_coefficient_mu 3.650
_exptl_absorpt_correction_T_max 0.579
_exptl_absorpt_correction_T_min 0.505
_exptl_absorpt_correction_type multi-scan
_exptl_absorpt_process_details
;
CrysAlisPro 1.171.39.46 (Rigaku Oxford Diffraction, 2018)
Empirical absorption correction using spherical harmonics,
 implemented in SCALE3 ABSPACK scaling algorithm.
;
_exptl_crystal_colour red
_exptl_crystal_density_diffrn 1.676
_exptl_crystal_description block
_exptl_crystal_F_000 703
_exptl_crystal_size_max 0.19
_exptl_crystal_size_mid 0.16
_exptl_crystal_size_min 0.15
_refine_diff_density_max 1.936
_refine_diff_density_min -1.464
_refine_diff_density_rms 0.099
_refine_ls_extinction_method none
_refine_ls_goodness_of_fit_ref 0.991
_refine_ls_hydrogen_treatment constr
_refine_ls_matrix_type full
_refine_ls_number_parameters 340
_refine_ls_number_reflns 4941
_refine_ls_number_restraints 0
_refine_ls_restrained_S_all 0.991
_refine_ls_R_factor_all 0.0754
_refine_ls_R_factor_gt 0.0544
_refine_ls_shift/su_max 0.000
_refine_ls_shift/su_mean 0.000
_refine_ls_structure_factor_coef Fsqd
_refine_ls_weighting_details 'w=1/[\s^2^(Fo^2^)+(0.0534P)^2^+4.9927P] where P=(Fo^2^+2Fc^2^)/3'
_refine_ls_weighting_scheme calc
_refine_ls_wR_factor_gt 0.1246
_refine_ls_wR_factor_ref 0.1380
_reflns_Friedel_coverage 0.000
_reflns_number_gt 3815
_reflns_number_total 4941
_reflns_threshold_expression 'I > 2\s(I)'
_cod_data_source_file d1dt03749h2.cif
_cod_data_source_block 5
_cod_original_cell_volume 1415.73(18)
_cod_original_formula_sum 'C48 H33 Br4 Cl4 Co2 N12 O4.50 '
_cod_database_code 7709552
_shelx_space_group_comment
;
The symmetry employed for this shelxl refinement is uniquely defined
by the following loop, which should always be used as a source of
symmetry information in preference to the above space-group names.
They are only intended as comments.
;
_shelxl_version_number 2014-3

loop_
_space_group_symop_operation_xyz
'x, y, z'
'-x, -y, -z'

loop_
_atom_site_label
_atom_site_type_symbol
_atom_site_fract_x
_atom_site_fract_y
_atom_site_fract_z
_atom_site_U_iso_or_equiv
_atom_site_adp_type
_atom_site_occupancy
_atom_site_site_symmetry_order
_atom_site_calc_flag
_atom_site_refinement_flags_posn
_atom_site_refinement_flags_adp
_atom_site_refinement_flags_occupancy
_atom_site_disorder_assembly
_atom_site_disorder_group
Co1 Co 0.43280(7) 0.25058(6) 0.01223(6) 0.02854(19) Uani 1 1 d . . . . .
Br1 Br 0.72688(9) 0.04521(8) 0.52106(6) 0.0713(3) Uani 1 1 d . . . . .
Br2 Br 1.02233(10) 0.27932(8) -0.50359(7) 0.0857(3) Uani 1 1 d . . . . .
Cl1 Cl 0.13920(17) 0.21273(14) 0.25354(13) 0.0493(4) Uani 1 1 d . . . . .
Cl2 Cl 0.1844(2) 0.33117(15) -0.15811(17) 0.0701(6) Uani 1 1 d . . . . .
O2 O 0.5435(4) 0.1145(3) 0.1141(3) 0.0359(9) Uani 1 1 d . . . . .
N6 N 0.4246(4) 0.3424(3) 0.1099(3) 0.0287(9) Uani 1 1 d . . . . .
O1 O 0.5909(4) 0.3560(3) -0.1120(3) 0.0399(9) Uani 1 1 d . . . . .
N1 N 0.4596(5) 0.1604(4) -0.0905(4) 0.0312(10) Uani 1 1 d . . . . .
C20 C 0.2807(6) 0.4881(4) -0.0011(4) 0.0334(12) Uani 1 1 d . . . . .
N3 N 0.2535(5) 0.1334(4) 0.0946(4) 0.0318(10) Uani 1 1 d . . . . .
N5 N 0.3554(5) 0.4551(4) 0.0770(4) 0.0379(11) Uani 1 1 d . . . . .
H5 H 0.3591 0.5042 0.1054 0.046 Uiso 1 1 calc R U . . .
C18 C 0.5797(5) 0.1029(4) 0.2038(4) 0.0307(11) Uani 1 1 d . . . . .
N2 N 0.3662(5) 0.0723(4) -0.0510(4) 0.0360(10) Uani 1 1 d . . . . .
H2 H 0.3768 0.0247 -0.0845 0.043 Uiso 1 1 calc R U . . .
C5 C 0.6836(6) 0.3379(5) -0.1980(4) 0.0363(12) Uani 1 1 d . . . . .
C17 C 0.5521(6) 0.1956(5) 0.2439(4) 0.0326(12) Uani 1 1 d . . . . .
C8 C 0.2580(6) 0.0622(4) 0.0411(5) 0.0344(12) Uani 1 1 d . . . . .
C7 C 0.5557(6) 0.1713(5) -0.1826(5) 0.0376(13) Uani 1 1 d . . . . .
H7 H 0.5529 0.1216 -0.2174 0.045 Uiso 1 1 calc R U . . .
C9 C 0.1559(7) -0.0186(5) 0.0760(6) 0.0515(16) Uani 1 1 d . . . . .
H9 H 0.1620 -0.0662 0.0371 0.062 Uiso 1 1 calc R U . . .
N4 N 0.2771(5) 0.4054(4) -0.0405(4) 0.0339(10) Uani 1 1 d . . . . .
C12 C 0.1450(6) 0.1212(5) 0.1854(5) 0.0394(13) Uani 1 1 d . . . . .
C24 C 0.1989(7) 0.4400(5) -0.1141(5) 0.0437(14) Uani 1 1 d . . . . .
C16 C 0.5971(6) 0.1757(5) 0.3392(5) 0.0401(13) Uani 1 1 d . . . . .
H16 H 0.5812 0.2373 0.3645 0.048 Uiso 1 1 calc R U . . .
C19 C 0.4800(6) 0.3112(5) 0.1932(4) 0.0367(13) Uani 1 1 d . . . . .
H19 H 0.4727 0.3679 0.2229 0.044 Uiso 1 1 calc R U . . .
C6 C 0.8041(7) 0.4026(6) -0.2548(5) 0.0541(17) Uani 1 1 d . . . . .
H6 H 0.8173 0.4592 -0.2311 0.065 Uiso 1 1 calc R U . . .
C3 C 0.7684(7) 0.2408(5) -0.3298(5) 0.0488(15) Uani 1 1 d . . . . .
H3 H 0.7560 0.1867 -0.3566 0.059 Uiso 1 1 calc R U . . .
C13 C 0.6461(6) -0.0062(5) 0.2663(5) 0.0405(13) Uani 1 1 d . . . . .
H13 H 0.6632 -0.0695 0.2431 0.049 Uiso 1 1 calc R U . . .
C14 C 0.6872(6) -0.0239(5) 0.3605(5) 0.0444(14) Uani 1 1 d . . . . .
H14 H 0.7308 -0.0978 0.4003 0.053 Uiso 1 1 calc R U . . .
C2 C 0.8841(7) 0.3055(6) -0.3820(5) 0.0539(17) Uani 1 1 d . . . . .
C15 C 0.6625(6) 0.0698(5) 0.3947(5) 0.0422(14) Uani 1 1 d . . . . .
C4 C 0.6665(6) 0.2528(5) -0.2365(4) 0.0366(12) Uani 1 1 d . . . . .
C22 C 0.1367(7) 0.6316(6) -0.1132(6) 0.0565(17) Uani 1 1 d . . . . .
H22 H 0.0913 0.7086 -0.1394 0.068 Uiso 1 1 calc R U . . .
C23 C 0.1273(7) 0.5491(5) -0.1531(6) 0.0554(17) Uani 1 1 d . . . . .
H23 H 0.0744 0.5674 -0.2044 0.066 Uiso 1 1 calc R U . . .
C1 C 0.9055(7) 0.3869(6) -0.3448(6) 0.0589(18) Uani 1 1 d . . . . .
H1 H 0.9862 0.4303 -0.3794 0.071 Uiso 1 1 calc R U . . .
C10 C 0.0463(8) -0.0261(6) 0.1690(6) 0.0611(18) Uani 1 1 d . . . . .
H10 H -0.0239 -0.0789 0.1935 0.073 Uiso 1 1 calc R U . . .
C21 C 0.2114(6) 0.6022(5) -0.0361(5) 0.0446(14) Uani 1 1 d . . . . .
H21 H 0.2159 0.6571 -0.0075 0.054 Uiso 1 1 calc R U . . .
C11 C 0.0391(7) 0.0446(6) 0.2270(6) 0.0554(17) Uani 1 1 d . . . . .
H11 H -0.0340 0.0400 0.2910 0.067 Uiso 1 1 calc R U . . .
O1W O 0.5000 0.5000 -0.5000 0.180(14) Uani 0.5 2 d S . P . .
H1WB H 0.4424 0.4445 -0.4807 0.270 Uiso 0.25 1 d R U P . .
H1WA H 0.4330 0.5717 -0.4969 0.270 Uiso 0.25 1 d R U P . .

loop_
_atom_site_aniso_label
_atom_site_aniso_U_11
_atom_site_aniso_U_22
_atom_site_aniso_U_33
_atom_site_aniso_U_23
_atom_site_aniso_U_13
_atom_site_aniso_U_12
Co1 0.0379(4) 0.0233(3) 0.0320(4) -0.0178(3) -0.0112(3) 0.0012(3)
Br1 0.0883(6) 0.0900(6) 0.0548(4) -0.0358(4) -0.0432(4) 0.0086(4)
Br2 0.0963(7) 0.0837(6) 0.0628(5) -0.0461(4) 0.0281(4) -0.0170(5)
Cl1 0.0507(9) 0.0595(9) 0.0434(8) -0.0313(7) -0.0099(7) 0.0052(7)
Cl2 0.1063(15) 0.0531(9) 0.0878(13) -0.0424(9) -0.0678(12) 0.0201(10)
O2 0.051(2) 0.0299(18) 0.041(2) -0.0234(16) -0.0218(18) 0.0060(17)
N6 0.037(2) 0.021(2) 0.032(2) -0.0157(17) -0.0090(19) 0.0016(18)
O1 0.050(2) 0.036(2) 0.040(2) -0.0269(17) 0.0017(18) -0.0105(18)
N1 0.040(3) 0.026(2) 0.036(2) -0.0190(18) -0.013(2) 0.0007(19)
C20 0.036(3) 0.028(3) 0.037(3) -0.016(2) -0.007(2) 0.000(2)
N3 0.034(2) 0.029(2) 0.036(2) -0.0173(19) -0.012(2) 0.0041(19)
N5 0.050(3) 0.029(2) 0.048(3) -0.027(2) -0.018(2) 0.007(2)
C18 0.029(3) 0.033(3) 0.037(3) -0.019(2) -0.009(2) -0.004(2)
N2 0.043(3) 0.028(2) 0.047(3) -0.025(2) -0.009(2) -0.006(2)
C5 0.045(3) 0.030(3) 0.034(3) -0.019(2) -0.003(3) -0.004(2)
C17 0.038(3) 0.032(3) 0.035(3) -0.018(2) -0.010(2) -0.003(2)
C8 0.041(3) 0.024(3) 0.042(3) -0.015(2) -0.014(3) 0.001(2)
C7 0.052(4) 0.033(3) 0.042(3) -0.029(3) -0.012(3) -0.001(3)
C9 0.058(4) 0.039(3) 0.066(4) -0.027(3) -0.015(3) -0.011(3)
N4 0.042(3) 0.027(2) 0.039(2) -0.0183(19) -0.015(2) 0.004(2)
C12 0.043(3) 0.032(3) 0.041(3) -0.015(2) -0.015(3) 0.008(3)
C24 0.055(4) 0.036(3) 0.048(3) -0.021(3) -0.019(3) 0.002(3)
C16 0.050(4) 0.042(3) 0.037(3) -0.023(3) -0.011(3) -0.007(3)
C19 0.050(3) 0.034(3) 0.039(3) -0.025(2) -0.013(3) -0.001(3)
C6 0.067(4) 0.051(4) 0.053(4) -0.035(3) 0.003(3) -0.019(3)
C3 0.068(4) 0.043(3) 0.041(3) -0.027(3) -0.004(3) -0.011(3)
C13 0.046(3) 0.035(3) 0.054(3) -0.025(3) -0.024(3) 0.005(3)
C14 0.046(4) 0.043(3) 0.046(3) -0.016(3) -0.021(3) 0.003(3)
C2 0.066(4) 0.050(4) 0.041(3) -0.027(3) 0.007(3) -0.010(3)
C15 0.046(3) 0.053(4) 0.033(3) -0.018(3) -0.014(3) -0.009(3)
C4 0.050(3) 0.032(3) 0.033(3) -0.020(2) -0.008(3) -0.002(3)
C22 0.060(4) 0.035(3) 0.074(5) -0.020(3) -0.031(4) 0.015(3)
C23 0.064(4) 0.042(3) 0.069(4) -0.021(3) -0.040(4) 0.010(3)
C1 0.058(4) 0.064(4) 0.054(4) -0.033(3) 0.010(3) -0.023(4)
C10 0.053(4) 0.047(4) 0.077(5) -0.022(4) -0.006(4) -0.017(3)
C21 0.048(4) 0.030(3) 0.058(4) -0.024(3) -0.014(3) 0.007(3)
C11 0.046(4) 0.044(4) 0.060(4) -0.016(3) -0.001(3) -0.005(3)
O1W 0.33(4) 0.095(14) 0.067(12) -0.020(10) -0.066(17) 0.091(19)

loop_
_atom_type_symbol
_atom_type_description
_atom_type_scat_dispersion_real
_atom_type_scat_dispersion_imag
_atom_type_scat_source
C C 0.0033 0.0016 'International Tables Vol C Tables 4.2.6.8 and 6.1.1.4'
H H 0.0000 0.0000 'International Tables Vol C Tables 4.2.6.8 and 6.1.1.4'
Br Br -0.2901 2.4595 'International Tables Vol C Tables 4.2.6.8 and 6.1.1.4'
Cl Cl 0.1484 0.1585 'International Tables Vol C Tables 4.2.6.8 and 6.1.1.4'
Co Co 0.3494 0.9721 'International Tables Vol C Tables 4.2.6.8 and 6.1.1.4'
N N 0.0061 0.0033 'International Tables Vol C Tables 4.2.6.8 and 6.1.1.4'
O O 0.0106 0.0060 'International Tables Vol C Tables 4.2.6.8 and 6.1.1.4'

loop_
_geom_angle_atom_site_label_1
_geom_angle_atom_site_label_2
_geom_angle_atom_site_label_3
_geom_angle
_geom_angle_site_symmetry_1
_geom_angle_site_symmetry_3
_geom_angle_publ_flag
O2 Co1 O1 100.81(16) . . ?
O2 Co1 N6 86.71(14) . . ?
O1 Co1 N6 89.20(15) . . ?
O2 Co1 N1 91.29(15) . . ?
O1 Co1 N1 86.68(15) . . ?
N6 Co1 N1 175.01(18) . . ?
O2 Co1 N3 88.92(15) . . ?
O1 Co1 N3 160.40(15) . . ?
N6 Co1 N3 108.47(16) . . ?
N1 Co1 N3 76.03(16) . . ?
O2 Co1 N4 159.52(15) . . ?
O1 Co1 N4 90.21(16) . . ?
N6 Co1 N4 76.14(15) . . ?
N1 Co1 N4 106.66(16) . . ?
N3 Co1 N4 86.04(16) . . ?
C18 O2 Co1 131.1(3) . . ?
C19 N6 N5 116.1(4) . . ?
C19 N6 Co1 129.3(3) . . ?
N5 N6 Co1 114.6(3) . . ?
C5 O1 Co1 129.8(3) . . ?
C7 N1 N2 116.0(4) . . ?
C7 N1 Co1 128.6(3) . . ?
N2 N1 Co1 115.3(3) . . ?
N4 C20 N5 117.3(4) . . ?
N4 C20 C21 122.9(5) . . ?
N5 C20 C21 119.8(5) . . ?
C12 N3 C8 116.1(5) . . ?
C12 N3 Co1 131.8(3) . . ?
C8 N3 Co1 112.1(3) . . ?
C20 N5 N6 119.1(4) . . ?
C20 N5 H5 120.4 . . ?
N6 N5 H5 120.4 . . ?
O2 C18 C13 119.9(4) . . ?
O2 C18 C17 123.3(4) . . ?
C13 C18 C17 116.8(5) . . ?
C8 N2 N1 118.5(4) . . ?
C8 N2 H2 120.8 . . ?
N1 N2 H2 120.8 . . ?
O1 C5 C6 120.5(5) . . ?
O1 C5 C4 122.5(5) . . ?
C6 C5 C4 117.0(5) . . ?
C16 C17 C18 119.2(5) . . ?
C16 C17 C19 116.6(4) . . ?
C18 C17 C19 124.2(4) . . ?
N2 C8 N3 117.6(5) . . ?
N2 C8 C9 119.3(5) . . ?
N3 C8 C9 123.0(5) . . ?
N1 C7 C4 125.8(4) . . ?
N1 C7 H7 117.1 . . ?
C4 C7 H7 117.1 . . ?
C10 C9 C8 118.2(6) . . ?
C10 C9 H9 120.9 . . ?
C8 C9 H9 120.9 . . ?
C24 N4 C20 115.4(4) . . ?
C24 N4 Co1 133.1(3) . . ?
C20 N4 Co1 110.7(3) . . ?
N3 C12 C11 125.6(5) . . ?
N3 C12 Cl1 116.0(4) . . ?
C11 C12 Cl1 118.3(5) . . ?
N4 C24 C23 125.9(5) . . ?
N4 C24 Cl2 115.8(4) . . ?
C23 C24 Cl2 118.3(5) . . ?
C15 C16 C17 121.4(5) . . ?
C15 C16 H16 119.3 . . ?
C17 C16 H16 119.3 . . ?
N6 C19 C17 125.1(4) . . ?
N6 C19 H19 117.4 . . ?
C17 C19 H19 117.4 . . ?
C1 C6 C5 123.2(5) . . ?
C1 C6 H6 118.4 . . ?
C5 C6 H6 118.4 . . ?
C2 C3 C4 122.0(5) . . ?
C2 C3 H3 119.0 . . ?
C4 C3 H3 119.0 . . ?
C14 C13 C18 122.8(5) . . ?
C14 C13 H13 118.6 . . ?
C18 C13 H13 118.6 . . ?
C13 C14 C15 118.7(5) . . ?
C13 C14 H14 120.6 . . ?
C15 C14 H14 120.6 . . ?
C3 C2 C1 120.5(6) . . ?
C3 C2 Br2 119.7(5) . . ?
C1 C2 Br2 119.7(5) . . ?
C16 C15 C14 121.1(5) . . ?
C16 C15 Br1 121.1(4) . . ?
C14 C15 Br1 117.8(4) . . ?
C3 C4 C5 118.9(5) . . ?
C3 C4 C7 116.3(5) . . ?
C5 C4 C7 124.7(5) . . ?
C21 C22 C23 120.7(6) . . ?
C21 C22 H22 119.7 . . ?
C23 C22 H22 119.7 . . ?
C24 C23 C22 116.8(6) . . ?
C24 C23 H23 121.6 . . ?
C22 C23 H23 121.6 . . ?
C2 C1 C6 118.4(6) . . ?
C2 C1 H1 120.8 . . ?
C6 C1 H1 120.8 . . ?
C9 C10 C11 120.4(6) . . ?
C9 C10 H10 119.8 . . ?
C11 C10 H10 119.8 . . ?
C22 C21 C20 118.3(5) . . ?
C22 C21 H21 120.9 . . ?
C20 C21 H21 120.9 . . ?
C12 C11 C10 116.7(6) . . ?
C12 C11 H11 121.7 . . ?
C10 C11 H11 121.7 . . ?
H1WB O1W H1WA 101.8 . . ?

loop_
_geom_bond_atom_site_label_1
_geom_bond_atom_site_label_2
_geom_bond_distance
_geom_bond_site_symmetry_2
_geom_bond_publ_flag
Co1 O2 2.031(3) . ?
Co1 O1 2.045(4) . ?
Co1 N6 2.062(4) . ?
Co1 N1 2.063(4) . ?
Co1 N3 2.203(4) . ?
Co1 N4 2.222(4) . ?
Br1 C15 1.895(5) . ?
Br2 C2 1.898(6) . ?
Cl1 C12 1.728(6) . ?
Cl2 C24 1.733(6) . ?
O2 C18 1.315(6) . ?
N6 C19 1.286(6) . ?
N6 N5 1.369(6) . ?
O1 C5 1.320(6) . ?
N1 C7 1.283(7) . ?
N1 N2 1.376(6) . ?
C20 N4 1.353(6) . ?
C20 N5 1.357(7) . ?
C20 C21 1.384(7) . ?
N3 C12 1.332(7) . ?
N3 C8 1.349(6) . ?
N5 H5 0.8600 . ?
C18 C13 1.399(7) . ?
C18 C17 1.417(7) . ?
N2 C8 1.346(7) . ?
N2 H2 0.8600 . ?
C5 C6 1.388(8) . ?
C5 C4 1.416(7) . ?
C17 C16 1.402(7) . ?
C17 C19 1.435(7) . ?
C8 C9 1.388(8) . ?
C7 C4 1.427(8) . ?
C7 H7 0.9300 . ?
C9 C10 1.366(9) . ?
C9 H9 0.9300 . ?
N4 C24 1.333(7) . ?
C12 C11 1.367(8) . ?
C24 C23 1.354(8) . ?
C16 C15 1.342(8) . ?
C16 H16 0.9300 . ?
C19 H19 0.9300 . ?
C6 C1 1.382(8) . ?
C6 H6 0.9300 . ?
C3 C2 1.348(9) . ?
C3 C4 1.399(8) . ?
C3 H3 0.9300 . ?
C13 C14 1.374(7) . ?
C13 H13 0.9300 . ?
C14 C15 1.378(8) . ?
C14 H14 0.9300 . ?
C2 C1 1.379(9) . ?
C22 C21 1.354(9) . ?
C22 C23 1.373(9) . ?
C22 H22 0.9300 . ?
C23 H23 0.9300 . ?
C1 H1 0.9300 . ?
C10 C11 1.388(9) . ?
C10 H10 0.9300 . ?
C21 H21 0.9300 . ?
C11 H11 0.9300 . ?
O1W H1WB 0.8741 . ?
O1W H1WA 1.0104 . ?
